data_7109106
loop_
_publ_author_name
'Ina S. Dubinsky-Davidchik'
'Israel Goldberg'
'Arkadi Vigalok'
'Andrei N. Vedernikov'

_publ_section_title
;
 Unprecedented 1,3-migration of the aryl ligand in metallacyclic aryl
 alpha-naphthyl Pt(IV) difluorides to produce beta-arylnaphthyl Pt(II)
 complexes
;
_journal_name_full Chem.Commun.
_journal_page_first 3446
_journal_paper_doi 10.1039/c3cc41079j
_journal_volume 49
_journal_year 2013
_chemical_formula_moiety 'C30 H35 F N P Pt'
_chemical_formula_sum 'C30 H35 F N P Pt'
_chemical_formula_weight 654.65
_chemical_name_systematic
;
?
;
_space_group_IT_number 61
_symmetry_cell_setting orthorhombic
_symmetry_space_group_name_Hall '-P 2ac 2ab'
_symmetry_space_group_name_H-M 'P b c a'
_atom_sites_solution_hydrogens geom
_atom_sites_solution_primary direct
_atom_sites_solution_secondary difmap
_audit_creation_method SHELXL-97
_cell_angle_alpha 90.00
_cell_angle_beta 90.00
_cell_angle_gamma 90.00
_cell_formula_units_Z 8
_cell_length_a 17.0365(3)
_cell_length_b 15.9084(3)
_cell_length_c 19.5224(3)
_cell_measurement_reflns_used 5752
_cell_measurement_temperature 110(2)
_cell_measurement_theta_max 25.35
_cell_measurement_theta_min 2.41
_cell_volume 5291.03(16)
_computing_cell_refinement Denzo
_computing_data_collection 'Collect, Nonius B.V.'
_computing_data_reduction 'Denzo & Scalepack'
_computing_structure_refinement 'SHELXL-97 (Sheldrick, 1997)'
_computing_structure_solution SIR-97
_diffrn_ambient_temperature 110(2)
_diffrn_detector_area_resol_mean 12.8
_diffrn_measured_fraction_theta_full 0.999
_diffrn_measured_fraction_theta_max 0.999
_diffrn_measurement_device_type 'Nonius KappaCCD'
_diffrn_measurement_method '1 deg. \f & \w scans'
_diffrn_radiation_monochromator graphite
_diffrn_radiation_source 'fine-focus sealed tube'
_diffrn_radiation_type MoK\a
_diffrn_radiation_wavelength 0.71073
_diffrn_reflns_av_R_equivalents 0.0770
_diffrn_reflns_av_sigmaI/netI 0.0570
_diffrn_reflns_limit_h_max 20
_diffrn_reflns_limit_h_min 0
_diffrn_reflns_limit_k_max 19
_diffrn_reflns_limit_k_min 0
_diffrn_reflns_limit_l_max 0
_diffrn_reflns_limit_l_min -23
_diffrn_reflns_number 38403
_diffrn_reflns_theta_full 25.25
_diffrn_reflns_theta_max 25.25
_diffrn_reflns_theta_min 2.04
_diffrn_standards_number 0
_exptl_absorpt_coefficient_mu 5.390
_exptl_absorpt_correction_T_max 0.7041
_exptl_absorpt_correction_T_min 0.3460
_exptl_absorpt_correction_type multi-scan
_exptl_absorpt_process_details 'Blessing, 1995'
_exptl_crystal_colour colorless
_exptl_crystal_density_diffrn 1.644
_exptl_crystal_density_method 'not measured'
_exptl_crystal_description needle
_exptl_crystal_F_000 2592
_exptl_crystal_size_max 0.25
_exptl_crystal_size_mid 0.15
_exptl_crystal_size_min 0.07
_refine_diff_density_max 2.704
_refine_diff_density_min -1.379
_refine_diff_density_rms 0.142
_refine_ls_extinction_method none
_refine_ls_goodness_of_fit_ref 1.019
_refine_ls_hydrogen_treatment constr
_refine_ls_matrix_type full
_refine_ls_number_parameters 314
_refine_ls_number_reflns 4787
_refine_ls_number_restraints 0
_refine_ls_restrained_S_all 1.019
_refine_ls_R_factor_all 0.0805
_refine_ls_R_factor_gt 0.0361
_refine_ls_shift/su_max 0.000
_refine_ls_shift/su_mean 0.000
_refine_ls_structure_factor_coef Fsqd
_refine_ls_weighting_details 'calc w=1/[\s^2^(Fo^2^)+(0.0358P)^2^+0.0000P] where P=(Fo^2^+2Fc^2^)/3'
_refine_ls_weighting_scheme calc
_refine_ls_wR_factor_gt 0.0722
_refine_ls_wR_factor_ref 0.0850
_reflns_number_gt 2919
_reflns_number_total 4787
_reflns_threshold_expression >2sigma(I)
_cod_data_source_file c3cc41079j.txt
_cod_data_source_block ar73
_cod_original_sg_symbol_H-M 'P bca'
_cod_database_code 7109106

loop_
_symmetry_equiv_pos_as_xyz
'x, y, z'
'-x+1/2, -y, z+1/2'
'x+1/2, -y+1/2, -z'
'-x, y+1/2, -z+1/2'
'-x, -y, -z'
'x-1/2, y, -z-1/2'
'-x-1/2, y-1/2, z'
'x, -y-1/2, z-1/2'

loop_
_atom_site_label
_atom_site_type_symbol
_atom_site_fract_x
_atom_site_fract_y
_atom_site_fract_z
_atom_site_U_iso_or_equiv
_atom_site_adp_type
_atom_site_occupancy
_atom_site_symmetry_multiplicity
_atom_site_calc_flag
_atom_site_refinement_flags
Pt1 Pt 0.077926(14) 0.017856(15) 0.253230(10) 0.02038(9) Uani 1 1 d .
P2 P 0.14196(12) 0.07071(12) 0.34972(8) 0.0232(4) Uani 1 1 d .
C3 C 0.2298(5) 0.1214(4) 0.3119(3) 0.0269(17) Uani 1 1 d .
C4 C 0.2957(5) 0.1551(5) 0.3431(3) 0.0290(17) Uani 1 1 d .
C5 C 0.3519(5) 0.1971(5) 0.3031(3) 0.036(2) Uani 1 1 d .
H5 H 0.3971 0.2192 0.3252 0.043 Uiso 1 1 calc R
C6 C 0.3448(4) 0.2076(5) 0.2347(3) 0.0325(18) Uani 1 1 d .
H6 H 0.3838 0.2379 0.2100 0.039 Uiso 1 1 calc R
C7 C 0.2794(4) 0.1736(5) 0.1999(3) 0.0287(18) Uani 1 1 d .
C8 C 0.2220(4) 0.1277(4) 0.2378(3) 0.0218(15) Uani 1 1 d .
C9 C 0.1584(4) 0.0867(4) 0.2032(3) 0.0259(17) Uani 1 1 d .
C10 C 0.1508(4) 0.1017(4) 0.1330(3) 0.0264(18) Uani 1 1 d .
H10 H 0.1074 0.0785 0.1089 0.032 Uiso 1 1 calc R
C11 C 0.2064(5) 0.1510(4) 0.0970(3) 0.0273(17) Uani 1 1 d .
H11 H 0.1989 0.1611 0.0495 0.033 Uiso 1 1 calc R
C12 C 0.2701(5) 0.1840(4) 0.1287(3) 0.0289(18) Uani 1 1 d .
H12 H 0.3083 0.2141 0.1031 0.035 Uiso 1 1 calc R
C13 C 0.3148(5) 0.1509(5) 0.4188(3) 0.040(2) Uani 1 1 d .
H13A H 0.2683 0.1323 0.4442 0.060 Uiso 1 1 calc R
H13B H 0.3307 0.2066 0.4349 0.060 Uiso 1 1 calc R
H13C H 0.3578 0.1109 0.4262 0.060 Uiso 1 1 calc R
C14 C 0.0462(4) -0.0393(4) 0.1624(3) 0.0231(16) Uani 1 1 d .
C15 C 0.0987(4) -0.0941(4) 0.1321(3) 0.0272(18) Uani 1 1 d .
H15 H 0.1470 -0.1055 0.1545 0.033 Uiso 1 1 calc R
C16 C 0.0830(5) -0.1335(5) 0.0694(3) 0.0289(18) Uani 1 1 d .
H16 H 0.1197 -0.1712 0.0495 0.035 Uiso 1 1 calc R
C17 C 0.0138(5) -0.1163(4) 0.0377(3) 0.0268(17) Uani 1 1 d .
C18 C -0.0413(4) -0.0641(5) 0.0651(3) 0.0274(17) Uani 1 1 d .
H18 H -0.0892 -0.0533 0.0417 0.033 Uiso 1 1 calc R
C19 C -0.0254(4) -0.0265(4) 0.1288(3) 0.0247(16) Uani 1 1 d .
H19 H -0.0641 0.0082 0.1495 0.030 Uiso 1 1 calc R
F20 F -0.0023(2) -0.1538(3) -0.02445(15) 0.0339(10) Uani 1 1 d .
N21 N -0.0232(3) -0.0472(4) 0.2935(2) 0.0233(13) Uani 1 1 d .
C22 C -0.0891(4) -0.0040(5) 0.3056(3) 0.0305(19) Uani 1 1 d .
H22 H -0.0880 0.0553 0.2999 0.037 Uiso 1 1 calc R
C23 C -0.1581(5) -0.0408(5) 0.3259(3) 0.037(2) Uani 1 1 d .
H23 H -0.2035 -0.0074 0.3337 0.045 Uiso 1 1 calc R
C24 C -0.1608(5) -0.1265(5) 0.3347(4) 0.038(2) Uani 1 1 d .
H24 H -0.2072 -0.1532 0.3507 0.046 Uiso 1 1 calc R
C25 C -0.0938(5) -0.1731(5) 0.3197(3) 0.039(2) Uani 1 1 d .
H25 H -0.0938 -0.2326 0.3242 0.047 Uiso 1 1 calc R
C26 C -0.0281(5) -0.1312(5) 0.2984(3) 0.0348(19) Uani 1 1 d .
H26 H 0.0168 -0.1634 0.2864 0.042 Uiso 1 1 calc R
C27 C 0.1731(5) -0.0165(5) 0.4104(3) 0.0316(19) Uani 1 1 d .
C28 C 0.1835(5) 0.0040(5) 0.4872(3) 0.050(3) Uani 1 1 d .
H28A H 0.1351 0.0292 0.5049 0.075 Uiso 1 1 calc R
H28B H 0.2271 0.0436 0.4929 0.075 Uiso 1 1 calc R
H28C H 0.1949 -0.0479 0.5125 0.075 Uiso 1 1 calc R
C29 C 0.1098(5) -0.0829(5) 0.4081(4) 0.042(2) Uani 1 1 d .
H29A H 0.1078 -0.1076 0.3622 0.063 Uiso 1 1 calc R
H29B H 0.0590 -0.0572 0.4189 0.063 Uiso 1 1 calc R
H29C H 0.1216 -0.1268 0.4417 0.063 Uiso 1 1 calc R
C30 C 0.2484(5) -0.0556(5) 0.3818(4) 0.045(2) Uani 1 1 d .
H30A H 0.2608 -0.1069 0.4074 0.068 Uiso 1 1 calc R
H30B H 0.2918 -0.0155 0.3865 0.068 Uiso 1 1 calc R
H30C H 0.2409 -0.0693 0.3333 0.068 Uiso 1 1 calc R
C31 C 0.0883(4) 0.1587(5) 0.3938(3) 0.0295(18) Uani 1 1 d .
C32 C 0.1338(5) 0.2107(5) 0.4470(3) 0.041(2) Uani 1 1 d .
H32A H 0.1817 0.2331 0.4260 0.061 Uiso 1 1 calc R
H32B H 0.1478 0.1748 0.4859 0.061 Uiso 1 1 calc R
H32C H 0.1009 0.2573 0.4630 0.061 Uiso 1 1 calc R
C33 C 0.0632(5) 0.2188(5) 0.3364(3) 0.036(2) Uani 1 1 d .
H33A H 0.0309 0.2640 0.3557 0.054 Uiso 1 1 calc R
H33B H 0.0327 0.1878 0.3022 0.054 Uiso 1 1 calc R
H33C H 0.1099 0.2429 0.3147 0.054 Uiso 1 1 calc R
C34 C 0.0145(5) 0.1223(5) 0.4284(3) 0.042(2) Uani 1 1 d .
H34A H 0.0301 0.0851 0.4660 0.063 Uiso 1 1 calc R
H34B H -0.0159 0.0902 0.3947 0.063 Uiso 1 1 calc R
H34C H -0.0177 0.1682 0.4464 0.063 Uiso 1 1 calc R

loop_
_atom_site_aniso_label
_atom_site_aniso_U_11
_atom_site_aniso_U_22
_atom_site_aniso_U_33
_atom_site_aniso_U_23
_atom_site_aniso_U_13
_atom_site_aniso_U_12
Pt1 0.02022(15) 0.02173(15) 0.01918(13) 0.00113(11) 0.00037(13) -0.00021(12)
P2 0.0257(11) 0.0262(12) 0.0175(8) 0.0012(7) -0.0008(7) 0.0009(9)
C3 0.030(5) 0.024(4) 0.027(3) 0.001(3) 0.001(3) 0.000(4)
C4 0.028(5) 0.022(5) 0.037(4) -0.001(3) 0.001(3) 0.001(4)
C5 0.025(5) 0.040(5) 0.043(4) -0.002(4) -0.010(4) -0.016(4)
C6 0.030(5) 0.023(4) 0.045(5) 0.001(3) 0.004(3) 0.000(3)
C7 0.029(5) 0.030(5) 0.027(3) 0.000(3) 0.005(3) 0.004(4)
C8 0.022(4) 0.019(4) 0.025(3) -0.004(3) 0.002(3) 0.002(3)
C9 0.031(5) 0.019(4) 0.027(3) -0.007(3) -0.001(3) 0.009(3)
C10 0.025(5) 0.027(5) 0.027(3) -0.007(3) 0.002(3) 0.007(4)
C11 0.035(5) 0.023(4) 0.023(3) 0.004(3) 0.006(3) 0.008(4)
C12 0.033(5) 0.023(4) 0.031(4) 0.009(3) 0.012(3) 0.000(4)
C13 0.033(5) 0.046(6) 0.041(4) -0.011(4) -0.008(3) -0.006(4)
C14 0.023(4) 0.022(4) 0.025(3) -0.001(3) 0.006(3) 0.001(3)
C15 0.034(5) 0.023(4) 0.025(3) 0.006(3) -0.002(3) 0.004(3)
C16 0.033(5) 0.034(5) 0.021(3) 0.000(3) -0.001(3) 0.002(4)
C17 0.031(5) 0.030(4) 0.019(3) 0.003(3) 0.003(3) -0.009(4)
C18 0.020(4) 0.039(5) 0.024(3) 0.006(3) -0.003(3) -0.004(4)
C19 0.013(4) 0.034(5) 0.027(3) 0.005(3) 0.001(3) -0.006(3)
F20 0.038(3) 0.044(3) 0.0196(17) -0.0035(17) -0.0036(18) -0.003(2)
N21 0.021(4) 0.026(4) 0.023(3) 0.000(2) -0.002(2) -0.001(3)
C22 0.023(5) 0.044(5) 0.025(3) 0.002(3) 0.009(3) -0.007(4)
C23 0.027(5) 0.053(7) 0.032(4) 0.005(4) 0.000(3) 0.006(4)
C24 0.034(6) 0.038(6) 0.043(4) 0.002(4) 0.005(4) -0.014(4)
C25 0.057(7) 0.021(5) 0.039(4) -0.003(3) 0.007(4) -0.008(4)
C26 0.040(5) 0.030(5) 0.034(4) -0.002(3) 0.010(3) 0.002(4)
C27 0.042(5) 0.025(4) 0.028(4) 0.006(3) -0.009(3) 0.005(4)
C28 0.066(7) 0.048(6) 0.036(4) 0.012(4) -0.015(4) 0.004(5)
C29 0.041(6) 0.044(6) 0.041(4) 0.017(4) 0.002(4) -0.007(4)
C30 0.039(6) 0.037(5) 0.059(5) 0.014(4) 0.000(4) 0.009(4)
C31 0.027(5) 0.034(5) 0.027(3) -0.007(3) -0.002(3) 0.002(4)
C32 0.042(6) 0.041(6) 0.039(4) -0.017(4) -0.004(4) 0.008(4)
C33 0.038(6) 0.036(5) 0.034(4) 0.001(3) -0.005(3) 0.009(4)
C34 0.038(5) 0.046(6) 0.042(4) -0.002(4) 0.007(4) 0.009(5)

loop_
_atom_type_symbol
_atom_type_description
_atom_type_scat_dispersion_real
_atom_type_scat_dispersion_imag
_atom_type_scat_source
C C 0.0033 0.0016 'International Tables Vol C Tables 4.2.6.8 and 6.1.1.4'
H H 0.0000 0.0000 'International Tables Vol C Tables 4.2.6.8 and 6.1.1.4'
F F 0.0171 0.0103 'International Tables Vol C Tables 4.2.6.8 and 6.1.1.4'
N N 0.0061 0.0033 'International Tables Vol C Tables 4.2.6.8 and 6.1.1.4'
P P 0.1023 0.0942 'International Tables Vol C Tables 4.2.6.8 and 6.1.1.4'
Pt Pt -1.7033 8.3905 'International Tables Vol C Tables 4.2.6.8 and 6.1.1.4'

loop_
_geom_angle_atom_site_label_1
_geom_angle_atom_site_label_2
_geom_angle_atom_site_label_3
_geom_angle
C9 Pt1 C14 90.1(3)
C9 Pt1 N21 169.6(2)
C14 Pt1 N21 83.8(2)
C9 Pt1 P2 82.94(18)
C14 Pt1 P2 167.0(2)
N21 Pt1 P2 104.61(13)
C3 P2 C31 104.5(3)
C3 P2 C27 109.9(3)
C31 P2 C27 113.2(3)
C3 P2 Pt1 102.3(2)
C31 P2 Pt1 114.2(2)
C27 P2 Pt1 111.8(2)
C4 C3 C8 119.1(6)
C4 C3 P2 130.3(5)
C8 C3 P2 110.6(5)
C3 C4 C5 119.4(6)
C3 C4 C13 125.9(7)
C5 C4 C13 114.7(7)
C6 C5 C4 123.3(7)
C6 C5 H5 118.4
C4 C5 H5 118.4
C5 C6 C7 119.8(7)
C5 C6 H6 120.1
C7 C6 H6 120.1
C12 C7 C6 121.1(7)
C12 C7 C8 119.7(7)
C6 C7 C8 119.2(6)
C7 C8 C9 120.4(5)
C7 C8 C3 119.2(6)
C9 C8 C3 120.4(6)
C10 C9 C8 117.0(6)
C10 C9 Pt1 120.5(5)
C8 C9 Pt1 122.3(4)
C9 C10 C11 121.3(7)
C9 C10 H10 119.4
C11 C10 H10 119.4
C12 C11 C10 121.6(6)
C12 C11 H11 119.2
C10 C11 H11 119.2
C11 C12 C7 119.6(7)
C11 C12 H12 120.2
C7 C12 H12 120.2
C4 C13 H13A 109.5
C4 C13 H13B 109.5
H13A C13 H13B 109.5
C4 C13 H13C 109.5
H13A C13 H13C 109.5
H13B C13 H13C 109.5
C15 C14 C19 117.0(6)
C15 C14 Pt1 118.4(5)
C19 C14 Pt1 124.5(5)
C14 C15 C16 122.2(7)
C14 C15 H15 118.9
C16 C15 H15 118.9
C17 C16 C15 118.2(7)
C17 C16 H16 120.9
C15 C16 H16 120.9
C16 C17 C18 122.8(6)
C16 C17 F20 119.0(6)
C18 C17 F20 118.1(6)
C17 C18 C19 118.2(7)
C17 C18 H18 120.9
C19 C18 H18 120.9
C14 C19 C18 121.4(6)
C14 C19 H19 119.3
C18 C19 H19 119.3
C22 N21 C26 116.4(7)
C22 N21 Pt1 119.3(5)
C26 N21 Pt1 123.6(5)
N21 C22 C23 123.6(7)
N21 C22 H22 118.2
C23 C22 H22 118.2
C22 C23 C24 119.2(8)
C22 C23 H23 120.4
C24 C23 H23 120.4
C23 C24 C25 118.3(7)
C23 C24 H24 120.9
C25 C24 H24 120.9
C26 C25 C24 118.4(7)
C26 C25 H25 120.8
C24 C25 H25 120.8
N21 C26 C25 123.9(7)
N21 C26 H26 118.0
C25 C26 H26 118.0
C29 C27 C30 107.7(7)
C29 C27 C28 104.9(6)
C30 C27 C28 110.1(6)
C29 C27 P2 107.0(5)
C30 C27 P2 107.7(5)
C28 C27 P2 118.9(5)
C27 C28 H28A 109.5
C27 C28 H28B 109.5
H28A C28 H28B 109.5
C27 C28 H28C 109.5
H28A C28 H28C 109.5
H28B C28 H28C 109.5
C27 C29 H29A 109.5
C27 C29 H29B 109.5
H29A C29 H29B 109.5
C27 C29 H29C 109.5
H29A C29 H29C 109.5
H29B C29 H29C 109.5
C27 C30 H30A 109.5
C27 C30 H30B 109.5
H30A C30 H30B 109.5
C27 C30 H30C 109.5
H30A C30 H30C 109.5
H30B C30 H30C 109.5
C33 C31 C32 107.4(6)
C33 C31 C34 109.1(6)
C32 C31 C34 108.6(6)
C33 C31 P2 105.3(4)
C32 C31 P2 117.7(5)
C34 C31 P2 108.5(5)
C31 C32 H32A 109.5
C31 C32 H32B 109.5
H32A C32 H32B 109.5
C31 C32 H32C 109.5
H32A C32 H32C 109.5
H32B C32 H32C 109.5
C31 C33 H33A 109.5
C31 C33 H33B 109.5
H33A C33 H33B 109.5
C31 C33 H33C 109.5
H33A C33 H33C 109.5
H33B C33 H33C 109.5
C31 C34 H34A 109.5
C31 C34 H34B 109.5
H34A C34 H34B 109.5
C31 C34 H34C 109.5
H34A C34 H34C 109.5
H34B C34 H34C 109.5

loop_
_geom_bond_atom_site_label_1
_geom_bond_atom_site_label_2
_geom_bond_distance
Pt1 C9 2.008(7)
Pt1 C14 2.064(6)
Pt1 N21 2.157(6)
Pt1 P2 2.3336(17)
P2 C3 1.854(7)
P2 C31 1.881(7)
P2 C27 1.900(7)
C3 C4 1.386(10)
C3 C8 1.455(8)
C4 C5 1.405(10)
C4 C13 1.513(9)
C5 C6 1.351(9)
C5 H5 0.9500
C6 C7 1.414(9)
C6 H6 0.9500
C7 C12 1.409(8)
C7 C8 1.427(9)
C8 C9 1.434(9)
C9 C10 1.398(8)
C10 C11 1.416(10)
C10 H10 0.9500
C11 C12 1.355(10)
C11 H11 0.9500
C12 H12 0.9500
C13 H13A 0.9800
C13 H13B 0.9800
C13 H13C 0.9800
C14 C15 1.383(9)
C14 C19 1.399(9)
C15 C16 1.401(8)
C15 H15 0.9500
C16 C17 1.358(10)
C16 H16 0.9500
C17 C18 1.363(10)
C17 F20 1.380(7)
C18 C19 1.407(8)
C18 H18 0.9500
C19 H19 0.9500
N21 C22 1.337(9)
N21 C26 1.342(9)
C22 C23 1.371(10)
C22 H22 0.9500
C23 C24 1.376(11)
C23 H23 0.9500
C24 C25 1.392(11)
C24 H24 0.9500
C25 C26 1.369(10)
C25 H25 0.9500
C26 H26 0.9500
C27 C29 1.510(10)
C27 C30 1.530(10)
C27 C28 1.545(9)
C28 H28A 0.9800
C28 H28B 0.9800
C28 H28C 0.9800
C29 H29A 0.9800
C29 H29B 0.9800
C29 H29C 0.9800
C30 H30A 0.9800
C30 H30B 0.9800
C30 H30C 0.9800
C31 C33 1.534(9)
C31 C32 1.537(9)
C31 C34 1.540(10)
C32 H32A 0.9800
C32 H32B 0.9800
C32 H32C 0.9800
C33 H33A 0.9800
C33 H33B 0.9800
C33 H33C 0.9800
C34 H34A 0.9800
C34 H34B 0.9800
C34 H34C 0.9800
